data_4338256
loop_
_publ_author_name
'Lacy, David C.'
'McCrory, Charles C. L.'
'Peters, Jonas C.'

_publ_section_title
;
 Studies of Cobalt-Mediated Electrocatalytic CO2 Reduction Using a
 Redox-Active Ligand.
;
_journal_issue 10
_journal_name_full 'Inorganic chemistry'
_journal_page_first 4980
_journal_page_last 4988
_journal_paper_doi 10.1021/ic403122j
_journal_volume 53
_journal_year 2014
_chemical_formula_moiety 'C15 H21 Co N4'
_chemical_formula_sum 'C15 H21 Co N4'
_chemical_formula_weight 316.29
_chemical_name_common '[CoN4]'
_chemical_name_systematic ?
_space_group_crystal_system monoclinic
_space_group_IT_number 14
_space_group_name_Hall '-P 2ybc'
_space_group_name_H-M_alt 'P 1 21/c 1'
_symmetry_space_group_name_Hall '-P 2ybc'
_symmetry_space_group_name_H-M 'P 1 21/c 1'
_atom_sites_solution_hydrogens geom
_atom_sites_solution_primary direct
_atom_sites_solution_secondary difmap
_audit_creation_method SHELXL-97
_cell_angle_alpha 90.00
_cell_angle_beta 111.445(3)
_cell_angle_gamma 90.00
_cell_formula_units_Z 4
_cell_length_a 19.365(3)
_cell_length_b 5.0144(7)
_cell_length_c 15.594(2)
_cell_measurement_temperature 100(2)
_cell_volume 1409.4(3)
_computing_structure_refinement 'SHELXL-97 (Sheldrick, 2008)'
_computing_structure_solution 'SHELXS-97 (Sheldrick, 2008)'
_diffrn_ambient_temperature 100(2)
_diffrn_measured_fraction_theta_full 0.960
_diffrn_measured_fraction_theta_max 0.960
_diffrn_radiation_monochromator graphite
_diffrn_radiation_source 'fine-focus sealed tube'
_diffrn_radiation_type MoK\a
_diffrn_radiation_wavelength 0.71073
_diffrn_reflns_av_R_equivalents 0.0605
_diffrn_reflns_av_sigmaI/netI 0.0373
_diffrn_reflns_limit_h_max 30
_diffrn_reflns_limit_h_min -30
_diffrn_reflns_limit_k_max 7
_diffrn_reflns_limit_k_min -8
_diffrn_reflns_limit_l_max 24
_diffrn_reflns_limit_l_min -25
_diffrn_reflns_number 51667
_diffrn_reflns_theta_full 34.91
_diffrn_reflns_theta_max 34.91
_diffrn_reflns_theta_min 2.26
_exptl_absorpt_coefficient_mu 1.213
_exptl_crystal_density_diffrn 1.491
_exptl_crystal_density_method 'not measured'
_exptl_crystal_F_000 664
_refine_diff_density_max 0.994
_refine_diff_density_min -0.614
_refine_diff_density_rms 0.079
_refine_ls_extinction_method none
_refine_ls_goodness_of_fit_ref 1.019
_refine_ls_hydrogen_treatment mixed
_refine_ls_matrix_type full
_refine_ls_number_parameters 183
_refine_ls_number_reflns 5894
_refine_ls_number_restraints 0
_refine_ls_restrained_S_all 1.019
_refine_ls_R_factor_all 0.0476
_refine_ls_R_factor_gt 0.0339
_refine_ls_shift/su_max 0.001
_refine_ls_shift/su_mean 0.000
_refine_ls_structure_factor_coef Fsqd
_refine_ls_weighting_details 'calc w=1/[\s^2^(Fo^2^)+(0.0422P)^2^+0.4061P] where P=(Fo^2^+2Fc^2^)/3'
_refine_ls_weighting_scheme calc
_refine_ls_wR_factor_gt 0.0812
_refine_ls_wR_factor_ref 0.0850
_reflns_number_gt 4664
_reflns_number_total 5894
_reflns_threshold_expression >2sigma(I)
_cod_data_source_file ic403122j_si_001.cif
_cod_data_source_block '[CoN4]'
_cod_depositor_comments 'Adding full bibliography for 4338256--4338258.cif.'
_cod_database_code 4338256

loop_
_space_group_symop_id
_space_group_symop_operation_xyz
1 x,y,z
2 -x,y+1/2,-z+1/2
3 -x,-y,-z
4 x,-y-1/2,z-1/2

loop_
_atom_site_label
_atom_site_type_symbol
_atom_site_fract_x
_atom_site_fract_y
_atom_site_fract_z
_atom_site_U_iso_or_equiv
_atom_site_adp_type
_atom_site_occupancy
_atom_site_symmetry_multiplicity
_atom_site_calc_flag
_atom_site_refinement_flags
Co Co 0.723995(9) 0.52206(3) 0.470593(11) 0.01159(5) Uani 1 1 d .
N1 N 0.62386(6) 0.5302(2) 0.41710(7) 0.01465(19) Uani 1 1 d .
N2 N 0.82342(6) 0.5104(2) 0.52582(7) 0.01267(18) Uani 1 1 d .
N3 N 0.74356(6) 0.2595(2) 0.39554(7) 0.01411(19) Uani 1 1 d .
N4 N 0.73550(6) 0.7838(2) 0.56138(7) 0.01442(19) Uani 1 1 d .
C5 C 0.85877(7) 0.6790(3) 0.59799(8) 0.0150(2) Uani 1 1 d .
C6 C 0.86327(7) 0.3291(3) 0.49589(8) 0.0148(2) Uani 1 1 d .
C7 C 0.81366(7) 0.1814(3) 0.41919(8) 0.0150(2) Uani 1 1 d .
C8 C 0.62395(7) 0.3264(3) 0.27093(8) 0.0185(2) Uani 1 1 d .
H8A H 0.5897 0.2467 0.2129 0.022 Uiso 1 1 calc R
H8B H 0.6453 0.4896 0.2548 0.022 Uiso 1 1 calc R
C9 C 0.83966(8) -0.0386(3) 0.37322(10) 0.0205(3) Uani 1 1 d .
H9A H 0.8098 -0.1987 0.3698 0.031 Uiso 1 1 calc R
H9B H 0.8919 -0.0777 0.4089 0.031 Uiso 1 1 calc R
H9C H 0.8343 0.0170 0.3109 0.031 Uiso 1 1 calc R
C10 C 0.57310(7) 0.6594(3) 0.45381(9) 0.0215(3) Uani 1 1 d .
H10A H 0.5316 0.5360 0.4472 0.026 Uiso 1 1 calc R
H10B H 0.5520 0.8196 0.4163 0.026 Uiso 1 1 calc R
C11 C 0.68612(7) 0.1308(3) 0.31693(9) 0.0179(2) Uani 1 1 d .
H11A H 0.6662 -0.0268 0.3385 0.021 Uiso 1 1 calc R
H11B H 0.7080 0.0696 0.2720 0.021 Uiso 1 1 calc R
C12 C 0.80454(7) 0.8440(3) 0.61563(8) 0.0155(2) Uani 1 1 d .
C13 C 0.93574(7) 0.6717(3) 0.64137(9) 0.0195(2) Uani 1 1 d .
H13 H 0.9603 0.7903 0.6906 0.023 Uiso 1 1 calc R
C14 C 0.82519(8) 1.0610(3) 0.68676(9) 0.0199(3) Uani 1 1 d .
H14A H 0.7966 1.2220 0.6607 0.030 Uiso 1 1 calc R
H14B H 0.8783 1.0998 0.7057 0.030 Uiso 1 1 calc R
H14C H 0.8142 1.0028 0.7404 0.030 Uiso 1 1 calc R
C15 C 0.57996(7) 0.4039(3) 0.33027(9) 0.0213(3) Uani 1 1 d .
H15A H 0.5398 0.5274 0.2948 0.026 Uiso 1 1 calc R
H15B H 0.5564 0.2418 0.3435 0.026 Uiso 1 1 calc R
C16 C 0.60812(7) 0.7423(3) 0.55402(9) 0.0198(3) Uani 1 1 d .
H16A H 0.5701 0.8315 0.5726 0.024 Uiso 1 1 calc R
H16B H 0.6248 0.5807 0.5926 0.024 Uiso 1 1 calc R
C17 C 0.93998(7) 0.3149(3) 0.53905(9) 0.0197(2) Uani 1 1 d .
H17 H 0.9675 0.1882 0.5193 0.024 Uiso 1 1 calc R
C18 C 0.97620(8) 0.4885(3) 0.61162(10) 0.0222(3) Uani 1 1 d .
H18 H 1.0287 0.4816 0.6408 0.027 Uiso 1 1 calc R
C19 C 0.67344(8) 0.9285(3) 0.57240(10) 0.0190(2) Uani 1 1 d .
H19A H 0.6590 1.0803 0.5288 0.023 Uiso 1 1 calc R
H19B H 0.6887 1.0003 0.6358 0.023 Uiso 1 1 calc R

loop_
_atom_site_aniso_label
_atom_site_aniso_U_11
_atom_site_aniso_U_22
_atom_site_aniso_U_33
_atom_site_aniso_U_23
_atom_site_aniso_U_13
_atom_site_aniso_U_12
Co 0.01406(8) 0.01103(8) 0.00970(7) -0.00002(6) 0.00436(6) -0.00036(6)
N1 0.0157(4) 0.0176(5) 0.0112(4) 0.0005(4) 0.0056(4) -0.0005(4)
N2 0.0155(4) 0.0116(5) 0.0108(4) 0.0006(3) 0.0046(3) -0.0006(4)
N3 0.0185(5) 0.0124(5) 0.0106(4) 0.0004(4) 0.0043(4) -0.0001(4)
N4 0.0197(5) 0.0126(5) 0.0130(4) -0.0004(4) 0.0084(4) -0.0010(4)
C5 0.0199(5) 0.0140(6) 0.0106(5) 0.0004(4) 0.0048(4) -0.0019(4)
C6 0.0184(5) 0.0135(5) 0.0129(5) 0.0020(4) 0.0061(4) 0.0022(4)
C7 0.0210(6) 0.0124(5) 0.0123(5) 0.0017(4) 0.0069(4) 0.0013(4)
C8 0.0208(6) 0.0228(7) 0.0100(5) -0.0002(5) 0.0033(4) -0.0008(5)
C9 0.0294(7) 0.0157(6) 0.0189(6) 0.0004(5) 0.0120(5) 0.0049(5)
C10 0.0176(6) 0.0299(7) 0.0189(6) 0.0001(5) 0.0089(5) 0.0009(5)
C11 0.0229(6) 0.0149(6) 0.0137(5) -0.0029(4) 0.0041(5) -0.0021(5)
C12 0.0227(6) 0.0128(6) 0.0114(5) 0.0002(4) 0.0065(4) -0.0022(4)
C13 0.0204(6) 0.0204(6) 0.0143(5) 0.0007(5) 0.0024(5) -0.0036(5)
C14 0.0304(7) 0.0158(6) 0.0126(5) -0.0025(4) 0.0068(5) -0.0031(5)
C15 0.0165(6) 0.0317(7) 0.0139(5) -0.0010(5) 0.0035(5) -0.0023(5)
C16 0.0230(6) 0.0223(7) 0.0185(6) -0.0005(5) 0.0129(5) -0.0011(5)
C17 0.0188(6) 0.0214(6) 0.0189(6) 0.0027(5) 0.0070(5) 0.0039(5)
C18 0.0162(5) 0.0282(8) 0.0195(6) 0.0030(5) 0.0034(5) 0.0008(5)
C19 0.0240(6) 0.0159(6) 0.0217(6) -0.0021(5) 0.0138(5) 0.0005(5)

loop_
_atom_type_symbol
_atom_type_description
_atom_type_scat_dispersion_real
_atom_type_scat_dispersion_imag
_atom_type_scat_source
C C 0.0033 0.0016 'International Tables Vol C Tables 4.2.6.8 and 6.1.1.4'
H H 0.0000 0.0000 'International Tables Vol C Tables 4.2.6.8 and 6.1.1.4'
N N 0.0061 0.0033 'International Tables Vol C Tables 4.2.6.8 and 6.1.1.4'
Co Co 0.3494 0.9721 'International Tables Vol C Tables 4.2.6.8 and 6.1.1.4'

loop_
_geom_angle_atom_site_label_1
_geom_angle_atom_site_label_2
_geom_angle_atom_site_label_3
_geom_angle
N2 Co N1 178.80(5)
N2 Co N4 81.44(5)
N1 Co N4 98.23(5)
N2 Co N3 81.49(5)
N1 Co N3 98.85(5)
N4 Co N3 162.91(5)
C15 N1 C10 108.09(10)
C15 N1 Co 125.62(9)
C10 N1 Co 126.27(9)
C5 N2 C6 120.66(11)
C5 N2 Co 119.84(9)
C6 N2 Co 119.49(8)
C7 N3 C11 119.13(11)
C7 N3 Co 116.70(9)
C11 N3 Co 124.10(8)
C12 N4 C19 119.31(11)
C12 N4 Co 116.85(9)
C19 N4 Co 123.79(9)
N2 C5 C13 120.38(12)
N2 C5 C12 109.29(11)
C13 C5 C12 130.33(12)
N2 C6 C17 120.04(12)
N2 C6 C7 109.57(11)
C17 C6 C7 130.38(12)
N3 C7 C6 112.55(11)
N3 C7 C9 124.88(12)
C6 C7 C9 122.56(11)
C11 C8 C15 113.74(11)
N1 C10 C16 114.50(11)
N3 C11 C8 109.80(11)
N4 C12 C5 112.45(11)
N4 C12 C14 124.72(12)
C5 C12 C14 122.83(12)
C18 C13 C5 119.18(13)
N1 C15 C8 114.28(11)
C19 C16 C10 113.09(11)
C6 C17 C18 119.45(12)
C13 C18 C17 120.27(13)
N4 C19 C16 109.67(11)

loop_
_geom_bond_atom_site_label_1
_geom_bond_atom_site_label_2
_geom_bond_distance
Co N2 1.8000(11)
Co N1 1.8097(11)
Co N4 1.8831(11)
Co N3 1.8895(11)
N1 C15 1.4544(17)
N1 C10 1.4580(17)
N2 C5 1.3734(16)
N2 C6 1.3796(16)
N3 C7 1.3290(16)
N3 C11 1.4695(16)
N4 C12 1.3295(16)
N4 C19 1.4667(17)
C5 C13 1.3941(18)
C5 C12 1.4404(18)
C6 C17 1.3905(18)
C6 C7 1.4359(18)
C7 C9 1.4992(18)
C8 C11 1.5147(19)
C8 C15 1.5196(19)
C10 C16 1.5165(19)
C12 C14 1.4996(18)
C13 C18 1.392(2)
C16 C19 1.5130(19)
C17 C18 1.396(2)
